data_7017188
loop_
_publ_author_name
'Sanyal, Rajni'
'Cameron, Scott A.'
'Brooker, Sally'

_publ_section_title
;
 Synthesis and complexes of an N(4) Schiff-base macrocycle derived from
 2,2'-iminobisbenzaldehyde.
;
_journal_issue 45
_journal_name_full 'Dalton transactions (Cambridge, England : 2003)'
_journal_page_first 12277
_journal_page_last 12287
_journal_paper_doi 10.1039/c1dt10730e
_journal_volume 40
_journal_year 2011
_chemical_formula_sum 'C18 H19 B F4 N4 Ni'
_chemical_formula_weight 436.89
_chemical_name_systematic
;
?
;
_space_group_IT_number 7
_symmetry_cell_setting monoclinic
_symmetry_space_group_name_Hall 'P -2yac'
_symmetry_space_group_name_H-M 'P 1 n 1'
_atom_sites_solution_hydrogens geom
_atom_sites_solution_primary direct
_atom_sites_solution_secondary difmap
_audit_creation_method SHELXL-97
_cell_angle_alpha 90.00
_cell_angle_beta 94.181(3)
_cell_angle_gamma 90.00
_cell_formula_units_Z 2
_cell_length_a 7.2737(15)
_cell_length_b 10.6471(18)
_cell_length_c 11.3778(15)
_cell_measurement_reflns_used 2109
_cell_measurement_temperature 90(2)
_cell_measurement_theta_max 21.107
_cell_measurement_theta_min 2.626
_cell_volume 878.8(3)
_computing_structure_refinement 'SHELXL-97 (Sheldrick, 1997)'
_computing_structure_solution 'SHELXS-97 (Sheldrick, 1990)'
_diffrn_ambient_temperature 90(2)
_diffrn_measured_fraction_theta_full 0.995
_diffrn_measured_fraction_theta_max 0.995
_diffrn_measurement_device_type 'Bruker Kappa Apex II area detector'
_diffrn_measurement_method '\f and \w scans'
_diffrn_radiation_monochromator graphite
_diffrn_radiation_source 'fine-focus sealed tube'
_diffrn_radiation_type MoK\a
_diffrn_radiation_wavelength 0.71073
_diffrn_reflns_av_R_equivalents 0.0574
_diffrn_reflns_av_sigmaI/netI 0.0737
_diffrn_reflns_limit_h_max 8
_diffrn_reflns_limit_h_min -8
_diffrn_reflns_limit_k_max 13
_diffrn_reflns_limit_k_min -13
_diffrn_reflns_limit_l_max 14
_diffrn_reflns_limit_l_min -13
_diffrn_reflns_number 11732
_diffrn_reflns_theta_full 26.02
_diffrn_reflns_theta_max 26.02
_diffrn_reflns_theta_min 1.79
_exptl_absorpt_coefficient_mu 1.156
_exptl_absorpt_correction_T_max 0.9132
_exptl_absorpt_correction_T_min 0.6614
_exptl_absorpt_correction_type multi-scan
_exptl_absorpt_process_details 'SCALE (Bruker AXS Inc.)'
_exptl_crystal_colour red
_exptl_crystal_density_diffrn 1.651
_exptl_crystal_density_method 'not measured'
_exptl_crystal_description block
_exptl_crystal_F_000 448
_exptl_crystal_size_max 0.20
_exptl_crystal_size_mid 0.10
_exptl_crystal_size_min 0.08
_refine_diff_density_max 0.370
_refine_diff_density_min -0.292
_refine_diff_density_rms 0.064
_refine_ls_abs_structure_details 'Flack H D (1983), Acta Cryst. A39, 876-881'
_refine_ls_abs_structure_Flack 0.00(4)
_refine_ls_extinction_method none
_refine_ls_goodness_of_fit_ref 1.014
_refine_ls_hydrogen_treatment mixed
_refine_ls_matrix_type full
_refine_ls_number_parameters 257
_refine_ls_number_reflns 3339
_refine_ls_number_restraints 2
_refine_ls_restrained_S_all 1.013
_refine_ls_R_factor_all 0.0828
_refine_ls_R_factor_gt 0.0504
_refine_ls_shift/su_max 0.001
_refine_ls_shift/su_mean 0.000
_refine_ls_structure_factor_coef Fsqd
_refine_ls_weighting_details 'calc w=1/[\s^2^(Fo^2^)+(0.0539P)^2^+0.3182P] where P=(Fo^2^+2Fc^2^)/3'
_refine_ls_weighting_scheme calc
_refine_ls_wR_factor_gt 0.1048
_refine_ls_wR_factor_ref 0.1169
_reflns_number_gt 2392
_reflns_number_total 3339
_reflns_threshold_expression >2sigma(I)
_cod_data_source_file c1dt10730e.txt
_cod_data_source_block rs23
_cod_depositor_comments
;
The following automatic conversions were performed:

'_symmetry_cell_setting' value 'Monoclinic' changed to 'monoclinic'
according to /home/saulius/struct/CIF-dictionaries/cif_core.dic
dictionary named 'cif_core.dic' version 2.4.1 from 2010-06-29.

Automatic conversion script
Id: cif_fix_values 1715 2011-07-08 13:25:40Z adriana 
;
_cod_original_sg_symbol_H-M 'P n'
_cod_database_code 7017188

loop_
_symmetry_equiv_pos_as_xyz
'x, y, z'
'x+1/2, -y, z+1/2'

loop_
_atom_site_label
_atom_site_type_symbol
_atom_site_fract_x
_atom_site_fract_y
_atom_site_fract_z
_atom_site_U_iso_or_equiv
_atom_site_adp_type
_atom_site_occupancy
_atom_site_symmetry_multiplicity
_atom_site_calc_flag
_atom_site_refinement_flags
Ni1 Ni 0.25013(12) 0.20369(5) 0.24974(9) 0.0371(2) Uani 1 1 d .
N1 N 0.2554(10) 0.0284(3) 0.2568(6) 0.0285(8) Uani 1 1 d .
C1 C 0.2262(9) -0.0354(6) 0.3623(6) 0.0301(17) Uani 1 1 d .
C2 C 0.1451(9) -0.1581(7) 0.3619(6) 0.0342(16) Uani 1 1 d .
H2 H 0.1050 -0.1963 0.2890 0.041 Uiso 1 1 calc R
C3 C 0.1250(10) -0.2204(7) 0.4642(8) 0.043(2) Uani 1 1 d .
H3 H 0.0732 -0.3023 0.4603 0.052 Uiso 1 1 calc R
C4 C 0.1751(11) -0.1713(7) 0.5719(7) 0.0425(19) Uani 1 1 d .
H4 H 0.1612 -0.2183 0.6417 0.051 Uiso 1 1 calc R
C5 C 0.2475(10) -0.0500(7) 0.5771(6) 0.0380(18) Uani 1 1 d .
H5 H 0.2817 -0.0136 0.6517 0.046 Uiso 1 1 calc R
C6 C 0.2713(9) 0.0203(7) 0.4730(6) 0.0318(17) Uani 1 1 d .
C7 C 0.3334(9) 0.1467(7) 0.4892(6) 0.0355(17) Uani 1 1 d .
H7 H 0.3813 0.1717 0.5655 0.043 Uiso 1 1 calc R
N2 N 0.3282(9) 0.2265(6) 0.4078(6) 0.0358(18) Uani 1 1 d .
C8 C 0.3805(12) 0.3577(7) 0.4378(7) 0.052(2) Uani 1 1 d .
H8A H 0.5045 0.3600 0.4799 0.063 Uiso 1 1 calc R
H8B H 0.2913 0.3948 0.4896 0.063 Uiso 1 1 calc R
C9 C 0.3805(12) 0.4302(6) 0.3255(6) 0.068(2) Uani 1 1 d .
H9A H 0.3581 0.5201 0.3412 0.081 Uiso 1 1 calc R
H9B H 0.5024 0.4225 0.2928 0.081 Uiso 1 1 calc R
N3 N 0.2417(14) 0.3841(4) 0.2427(8) 0.0484(14) Uani 1 1 d .
H3X H 0.135(9) 0.399(6) 0.283(6) 0.058 Uiso 1 1 d .
C10 C 0.2444(10) 0.4258(6) 0.1199(6) 0.0502(18) Uani 1 1 d .
H10A H 0.3701 0.4195 0.0924 0.060 Uiso 1 1 calc R
H10B H 0.2010 0.5136 0.1109 0.060 Uiso 1 1 calc R
C11 C 0.1157(11) 0.3377(8) 0.0536(7) 0.0431(19) Uani 1 1 d .
H11A H -0.0132 0.3540 0.0718 0.052 Uiso 1 1 calc R
H11B H 0.1249 0.3469 -0.0323 0.052 Uiso 1 1 calc R
N4 N 0.1740(10) 0.2117(5) 0.0931(6) 0.0370(18) Uani 1 1 d .
C12 C 0.1780(10) 0.1227(7) 0.0156(6) 0.0346(18) Uani 1 1 d .
H12 H 0.1344 0.1414 -0.0632 0.042 Uiso 1 1 calc R
C13 C 0.2442(9) -0.0031(7) 0.0407(6) 0.0314(16) Uani 1 1 d .
C14 C 0.2721(10) -0.0795(8) -0.0561(6) 0.0403(18) Uani 1 1 d .
H14 H 0.2380 -0.0492 -0.1331 0.048 Uiso 1 1 calc R
C15 C 0.3463(11) -0.1953(8) -0.0432(8) 0.047(2) Uani 1 1 d .
H15 H 0.3578 -0.2478 -0.1098 0.056 Uiso 1 1 calc R
C16 C 0.4053(10) -0.2361(8) 0.0686(7) 0.0386(18) Uani 1 1 d .
H16 H 0.4645 -0.3153 0.0788 0.046 Uiso 1 1 calc R
C17 C 0.3778(9) -0.1612(7) 0.1669(6) 0.0318(16) Uani 1 1 d .
H17 H 0.4216 -0.1903 0.2427 0.038 Uiso 1 1 calc R
C18 C 0.2881(9) -0.0446(6) 0.1576(6) 0.0305(17) Uani 1 1 d .
B1 B 0.3171(10) 0.4386(6) 0.7537(7) 0.047(2) Uani 1 1 d .
F11 F 0.4730(6) 0.3831(4) 0.7122(4) 0.0691(12) Uani 1 1 d .
F12 F 0.3679(7) 0.5072(4) 0.8531(4) 0.0685(13) Uani 1 1 d .
F13 F 0.1941(6) 0.3469(4) 0.7789(4) 0.0691(12) Uani 1 1 d .
F14 F 0.2370(6) 0.5173(4) 0.6673(4) 0.0716(14) Uani 1 1 d .

loop_
_atom_site_aniso_label
_atom_site_aniso_U_11
_atom_site_aniso_U_22
_atom_site_aniso_U_33
_atom_site_aniso_U_23
_atom_site_aniso_U_13
_atom_site_aniso_U_12
Ni1 0.0554(4) 0.0209(3) 0.0360(4) 0.0002(5) 0.0087(3) 0.0015(5)
N1 0.036(2) 0.0233(18) 0.026(2) -0.001(3) 0.0031(17) -0.002(3)
C1 0.029(4) 0.024(4) 0.038(4) 0.001(3) 0.009(3) 0.000(3)
C2 0.033(4) 0.030(4) 0.042(4) -0.003(3) 0.015(3) 0.006(3)
C3 0.046(5) 0.022(4) 0.065(6) 0.013(4) 0.025(4) 0.002(3)
C4 0.046(5) 0.045(4) 0.039(4) 0.018(3) 0.019(3) 0.015(4)
C5 0.039(4) 0.045(4) 0.031(4) 0.006(3) 0.005(3) 0.008(3)
C6 0.034(4) 0.032(4) 0.029(4) -0.003(3) 0.005(3) 0.008(3)
C7 0.033(4) 0.037(4) 0.037(4) -0.011(3) -0.001(3) -0.002(3)
N2 0.045(5) 0.025(4) 0.038(4) -0.006(3) 0.007(3) 0.002(3)
C8 0.070(6) 0.026(4) 0.062(6) -0.019(4) 0.012(4) -0.006(4)
C9 0.095(6) 0.038(4) 0.068(5) -0.014(4) -0.006(5) -0.028(4)
N3 0.063(4) 0.033(2) 0.051(4) -0.002(4) 0.013(3) 0.007(4)
C10 0.070(5) 0.024(3) 0.060(4) 0.022(3) 0.031(4) 0.009(3)
C11 0.048(5) 0.031(4) 0.052(5) 0.007(3) 0.010(4) 0.007(3)
N4 0.043(5) 0.030(4) 0.038(4) 0.011(3) 0.009(3) 0.006(2)
C12 0.040(4) 0.032(4) 0.032(4) 0.000(3) 0.010(3) -0.006(3)
C13 0.028(4) 0.028(3) 0.039(4) -0.007(3) 0.005(3) -0.004(3)
C14 0.040(4) 0.045(4) 0.037(4) -0.006(3) 0.011(3) -0.004(3)
C15 0.047(5) 0.046(5) 0.050(5) -0.022(4) 0.018(4) -0.005(3)
C16 0.040(4) 0.025(3) 0.052(5) -0.006(3) 0.011(3) -0.001(3)
C17 0.040(4) 0.022(3) 0.034(4) -0.005(3) 0.007(3) -0.003(3)
C18 0.031(4) 0.027(4) 0.034(4) -0.003(3) 0.005(3) -0.011(3)
B1 0.069(6) 0.032(4) 0.041(4) 0.009(4) 0.018(5) -0.001(3)
F11 0.082(3) 0.059(2) 0.070(3) 0.017(2) 0.030(2) 0.022(2)
F12 0.097(3) 0.046(2) 0.063(3) -0.015(2) 0.007(3) -0.006(2)
F13 0.087(4) 0.053(2) 0.067(3) 0.003(2) -0.001(2) -0.023(2)
F14 0.090(3) 0.067(3) 0.060(3) 0.025(2) 0.023(2) 0.025(3)

loop_
_atom_type_symbol
_atom_type_description
_atom_type_scat_dispersion_real
_atom_type_scat_dispersion_imag
_atom_type_scat_source
C C 0.0033 0.0016 'International Tables Vol C Tables 4.2.6.8 and 6.1.1.4'
H H 0.0000 0.0000 'International Tables Vol C Tables 4.2.6.8 and 6.1.1.4'
B B 0.0013 0.0007 'International Tables Vol C Tables 4.2.6.8 and 6.1.1.4'
N N 0.0061 0.0033 'International Tables Vol C Tables 4.2.6.8 and 6.1.1.4'
F F 0.0171 0.0103 'International Tables Vol C Tables 4.2.6.8 and 6.1.1.4'
Ni Ni 0.3393 1.1124 'International Tables Vol C Tables 4.2.6.8 and 6.1.1.4'

loop_
_geom_angle_atom_site_label_1
_geom_angle_atom_site_label_2
_geom_angle_atom_site_label_3
_geom_angle
_geom_angle_publ_flag
N4 Ni1 N2 169.83(19) y
N4 Ni1 N1 95.3(3) y
N2 Ni1 N1 94.9(3) y
N4 Ni1 N3 84.6(3) y
N2 Ni1 N3 85.2(3) y
N1 Ni1 N3 179.3(4) y
C18 N1 C1 117.6(4) ?
C18 N1 Ni1 121.5(5) ?
C1 N1 Ni1 121.0(5) ?
N1 C1 C6 121.3(6) ?
N1 C1 C2 121.6(6) ?
C6 C1 C2 117.1(7) ?
C3 C2 C1 120.9(7) ?
C3 C2 H2 119.6 ?
C1 C2 H2 119.6 ?
C4 C3 C2 123.2(7) ?
C4 C3 H3 118.4 ?
C2 C3 H3 118.4 ?
C3 C4 C5 118.1(7) ?
C3 C4 H4 121.0 ?
C5 C4 H4 121.0 ?
C4 C5 C6 121.4(7) ?
C4 C5 H5 119.3 ?
C6 C5 H5 119.3 ?
C1 C6 C5 119.2(7) ?
C1 C6 C7 124.3(7) ?
C5 C6 C7 116.5(6) ?
N2 C7 C6 123.4(7) ?
N2 C7 H7 118.3 ?
C6 C7 H7 118.3 ?
C7 N2 C8 118.3(7) ?
C7 N2 Ni1 128.0(6) ?
C8 N2 Ni1 113.6(5) ?
N2 C8 C9 107.8(6) ?
N2 C8 H8A 110.1 ?
C9 C8 H8A 110.1 ?
N2 C8 H8B 110.1 ?
C9 C8 H8B 110.1 ?
H8A C8 H8B 108.5 ?
N3 C9 C8 110.3(7) ?
N3 C9 H9A 109.6 ?
C8 C9 H9A 109.6 ?
N3 C9 H9B 109.6 ?
C8 C9 H9B 109.6 ?
H9A C9 H9B 108.1 ?
C9 N3 C10 118.1(7) ?
C9 N3 Ni1 107.4(5) ?
C10 N3 Ni1 109.8(5) ?
C9 N3 H3X 101(4) ?
C10 N3 H3X 119(4) ?
Ni1 N3 H3X 100(4) ?
N3 C10 C11 103.9(6) ?
N3 C10 H10A 111.0 ?
C11 C10 H10A 111.0 ?
N3 C10 H10B 111.0 ?
C11 C10 H10B 111.0 ?
H10A C10 H10B 109.0 ?
N4 C11 C10 105.3(6) ?
N4 C11 H11A 110.7 ?
C10 C11 H11A 110.7 ?
N4 C11 H11B 110.7 ?
C10 C11 H11B 110.7 ?
H11A C11 H11B 108.8 ?
C12 N4 C11 118.8(7) ?
C12 N4 Ni1 127.4(5) ?
C11 N4 Ni1 113.6(5) ?
N4 C12 C13 124.5(7) ?
N4 C12 H12 117.7 ?
C13 C12 H12 117.7 ?
C14 C13 C18 121.5(7) ?
C14 C13 C12 116.7(7) ?
C18 C13 C12 121.7(7) ?
C15 C14 C13 121.8(7) ?
C15 C14 H14 119.1 ?
C13 C14 H14 119.1 ?
C14 C15 C16 118.8(7) ?
C14 C15 H15 120.6 ?
C16 C15 H15 120.6 ?
C15 C16 C17 120.2(7) ?
C15 C16 H16 119.9 ?
C17 C16 H16 119.9 ?
C16 C17 C18 122.5(7) ?
C16 C17 H17 118.8 ?
C18 C17 H17 118.8 ?
C17 C18 N1 122.3(6) ?
C17 C18 C13 114.8(6) ?
N1 C18 C13 122.8(6) ?
F13 B1 F12 110.4(6) ?
F13 B1 F14 109.4(6) ?
F12 B1 F14 109.6(5) ?
F13 B1 F11 109.2(6) ?
F12 B1 F11 109.2(6) ?
F14 B1 F11 109.0(5) ?

loop_
_geom_bond_atom_site_label_1
_geom_bond_atom_site_label_2
_geom_bond_distance
_geom_bond_publ_flag
Ni1 N4 1.830(7) y
Ni1 N2 1.861(7) y
Ni1 N1 1.869(3) y
Ni1 N3 1.924(4) y
N1 C18 1.404(8) ?
N1 C1 1.408(8) ?
C1 C6 1.409(9) ?
C1 C2 1.433(10) ?
C2 C3 1.357(10) ?
C2 H2 0.9500 ?
C3 C4 1.357(11) ?
C3 H3 0.9500 ?
C4 C5 1.394(10) ?
C4 H4 0.9500 ?
C5 C6 1.423(9) ?
C5 H5 0.9500 ?
C6 C7 1.426(10) ?
C7 N2 1.255(9) ?
C7 H7 0.9500 ?
N2 C8 1.482(10) ?
C8 C9 1.493(10) ?
C8 H8A 0.9900 ?
C8 H8B 0.9900 ?
C9 N3 1.417(11) ?
C9 H9A 0.9900 ?
C9 H9B 0.9900 ?
N3 C10 1.467(10) ?
N3 H3X 0.94(7) ?
C10 C11 1.490(10) ?
C10 H10A 0.9900 ?
C10 H10B 0.9900 ?
C11 N4 1.467(9) ?
C11 H11A 0.9900 ?
C11 H11B 0.9900 ?
N4 C12 1.297(9) ?
C12 C13 1.444(10) ?
C12 H12 0.9500 ?
C13 C14 1.396(10) ?
C13 C18 1.416(9) ?
C14 C15 1.349(11) ?
C14 H14 0.9500 ?
C15 C16 1.383(10) ?
C15 H15 0.9500 ?
C16 C17 1.400(10) ?
C16 H16 0.9500 ?
C17 C18 1.403(9) ?
C17 H17 0.9500 ?
B1 F13 1.368(7) ?
B1 F12 1.374(9) ?
B1 F14 1.388(8) ?
B1 F11 1.392(8) ?

loop_
_geom_hbond_atom_site_label_D
_geom_hbond_atom_site_label_H
_geom_hbond_atom_site_label_A
_geom_hbond_distance_DH
_geom_hbond_distance_HA
_geom_hbond_distance_DA
_geom_hbond_angle_DHA
_geom_hbond_site_symmetry_A
N3 H3X F12 0.94(7) 2.38(7) 3.287(11) 163(5) 2_464

loop_
_geom_torsion_atom_site_label_1
_geom_torsion_atom_site_label_2
_geom_torsion_atom_site_label_3
_geom_torsion_atom_site_label_4
_geom_torsion
N4 Ni1 N1 C18 28.2(6)
N2 Ni1 N1 C18 -151.4(5)
N3 Ni1 N1 C18 110(33)
N4 Ni1 N1 C1 -151.7(6)
N2 Ni1 N1 C1 28.7(6)
N3 Ni1 N1 C1 -70(33)
C18 N1 C1 C6 152.0(6)
Ni1 N1 C1 C6 -28.1(9)
C18 N1 C1 C2 -29.7(10)
Ni1 N1 C1 C2 150.2(6)
N1 C1 C2 C3 177.3(6)
C6 C1 C2 C3 -4.4(10)
C1 C2 C3 C4 1.5(11)
C2 C3 C4 C5 1.3(12)
C3 C4 C5 C6 -0.9(11)
N1 C1 C6 C5 -177.1(6)
C2 C1 C6 C5 4.6(10)
N1 C1 C6 C7 5.7(11)
C2 C1 C6 C7 -172.7(6)
C4 C5 C6 C1 -2.1(10)
C4 C5 C6 C7 175.4(7)
C1 C6 C7 N2 11.0(12)
C5 C6 C7 N2 -166.3(7)
C6 C7 N2 C8 174.4(6)
C6 C7 N2 Ni1 -2.3(11)
N4 Ni1 N2 C7 167.1(18)
N1 Ni1 N2 C7 -14.8(7)
N3 Ni1 N2 C7 164.5(7)
N4 Ni1 N2 C8 -10(3)
N1 Ni1 N2 C8 168.3(6)
N3 Ni1 N2 C8 -12.3(6)
C7 N2 C8 C9 174.6(7)
Ni1 N2 C8 C9 -8.2(8)
N2 C8 C9 N3 33.6(9)
C8 C9 N3 C10 -167.8(7)
C8 C9 N3 Ni1 -43.1(9)
N4 Ni1 N3 C9 -148.5(7)
N2 Ni1 N3 C9 31.1(7)
N1 Ni1 N3 C9 130(32)
N4 Ni1 N3 C10 -18.9(7)
N2 Ni1 N3 C10 160.6(7)
N1 Ni1 N3 C10 -101(33)
C9 N3 C10 C11 166.1(7)
Ni1 N3 C10 C11 42.7(8)
N3 C10 C11 N4 -49.6(7)
C10 C11 N4 C12 -138.5(8)
C10 C11 N4 Ni1 37.2(7)
N2 Ni1 N4 C12 161.9(18)
N1 Ni1 N4 C12 -16.2(8)
N3 Ni1 N4 C12 164.4(7)
N2 Ni1 N4 C11 -13(3)
N1 Ni1 N4 C11 168.5(6)
N3 Ni1 N4 C11 -10.8(6)
C11 N4 C12 C13 175.6(7)
Ni1 N4 C12 C13 0.6(12)
N4 C12 C13 C14 -167.9(7)
N4 C12 C13 C18 8.7(11)
C18 C13 C14 C15 -1.6(11)
C12 C13 C14 C15 175.1(7)
C13 C14 C15 C16 -3.6(12)
C14 C15 C16 C17 3.8(12)
C15 C16 C17 C18 1.2(11)
C16 C17 C18 N1 177.8(6)
C16 C17 C18 C13 -6.1(10)
C1 N1 C18 C17 -31.4(10)
Ni1 N1 C18 C17 148.7(6)
C1 N1 C18 C13 152.8(6)
Ni1 N1 C18 C13 -27.1(9)
C14 C13 C18 C17 6.3(10)
C12 C13 C18 C17 -170.3(6)
C14 C13 C18 N1 -177.7(6)
C12 C13 C18 N1 5.8(10)
